data_9007326
loop_
_publ_author_name
'Mookherjee, M.'
'Redfern, S. A. T.'
'Swainson, I.'
'Harlov, D. E.'

_publ_section_title
;
 Low-temperature behaviour of ammonium ion in buddingtonite
 [N(D/H)4AlSi3O8] from neutron powder diffraction
 Sample: T = 11 K
;
_journal_name_full 'Physics and Chemistry of Minerals'
_journal_page_first 643
_journal_page_last 649
_journal_paper_doi 10.1007/s00269-004-0425-8
_journal_volume 31
_journal_year 2004
_chemical_formula_sum 'Al D4 N O8 Si3'
_chemical_name_mineral 'Buddingtonite (deuterated)'
_space_group_IT_number 12
_symmetry_space_group_name_Hall '-C 2y'
_symmetry_space_group_name_H-M 'C 1 2/m 1'
_cell_angle_alpha 90
_cell_angle_beta 116.097
_cell_angle_gamma 90
_cell_length_a 8.79182
_cell_length_b 13.11084
_cell_length_c 7.20473
_cell_formula_units_Z 4
_cell_volume 745.809
_diffrn_ambient_temperature 11
_exptl_crystal_density_diffrn 2.327
_cod_original_formula_sum 'N D4 (Al Si3) O8'
_cod_database_code 9007326

loop_
_symmetry_equiv_pos_as_xyz
x,y,z
1/2+x,1/2+y,z
x,-y,z
1/2+x,1/2-y,z
-x,y,-z
1/2-x,1/2+y,-z
-x,-y,-z
1/2-x,1/2-y,-z

loop_
_atom_site_label
_atom_site_fract_x
_atom_site_fract_y
_atom_site_fract_z
_atom_site_occupancy
_atom_site_U_iso_or_equiv
N 0.29030 0.00000 0.14240 1.00000 0.01452
D1 0.41470 0.01900 0.20660 0.50000 0.03999
D2 0.26140 -0.03110 0.25180 0.50000 0.03999
D3 0.26590 -0.05130 0.02750 0.50000 0.03999
D4 0.21910 0.06340 0.08380 0.50000 0.03999
Al1 0.70700 0.11790 0.34470 0.25000 0.00056
Si1 0.70700 0.11790 0.34470 0.75000 0.00056
Al2 0.01670 0.18810 0.23470 0.25000 0.00243
Si2 0.01670 0.18810 0.23470 0.75000 0.00243
O1 0.00000 0.15800 0.00000 1.00000 -0.00506
O2 0.66070 0.00000 0.29500 1.00000 -0.00506
O3 0.82740 0.15870 0.22520 1.00000 -0.00506
O4 0.03990 0.31230 0.26240 1.00000 -0.00506
O5 0.17130 0.12600 0.40710 1.00000 -0.00506

_database_code_amcsd 0008919
